data_7247178
loop_
_publ_author_name
'Yue, Zhi-Yuan'
'Liao, Rong-Meng'
'Luo, Wang'
'Wang, Na'
'Miao, Le-Ping'
'Ye, Heng-Yun'
'Shi, Chao'

_publ_section_title
;
 A room-temperature nitrite-based hybrid bimetal molecular ferroelectric
 material: [(R)-3-quinuclidinol]2[LiCo(NO2)6]
;
_journal_issue 36
_journal_name_full CrystEngComm
_journal_page_first 5085
_journal_page_last 5091
_journal_paper_doi 10.1039/D3CE00536D
_journal_volume 25
_journal_year 2023
_chemical_formula_moiety 'Co Li N6 O12, 2(C7 H13 N O)'
_chemical_formula_sum 'C14 H28 Co Li N8 O14'
_chemical_formula_weight 598.31
_space_group_crystal_system trigonal
_space_group_IT_number 150
_space_group_name_Hall 'P 3 2"'
_space_group_name_H-M_alt 'P 3 2 1'
_audit_creation_date 2023-03-08
_audit_creation_method
;
Olex2 1.5
(compiled 2021.11.18 svn.ra9532c28 for OlexSys, GUI svn.r6429)
;
_audit_update_record
;
2023-03-11 deposited with the CCDC.	2023-08-08 downloaded from the CCDC.
;
_cell_angle_alpha 90
_cell_angle_beta 90
_cell_angle_gamma 120
_cell_formula_units_Z 1
_cell_length_a 9.9786(3)
_cell_length_b 9.9786(3)
_cell_length_c 7.0265(3)
_cell_measurement_reflns_used 6087
_cell_measurement_temperature 350(15)
_cell_measurement_theta_max 31.1600
_cell_measurement_theta_min 2.3460
_cell_volume 605.91(4)
_computing_cell_refinement 'CrysAlisPro 1.171.41.112a (Rigaku OD, 2021)'
_computing_data_collection 'CrysAlisPro 1.171.41.112a (Rigaku OD, 2021)'
_computing_data_reduction 'CrysAlisPro 1.171.41.112a (Rigaku OD, 2021)'
_computing_molecular_graphics 'Olex2 1.5 (Dolomanov et al., 2009)'
_computing_publication_material 'Olex2 1.5 (Dolomanov et al., 2009)'
_computing_structure_refinement 'SHELXL 2018/3 (Sheldrick, 2015)'
_computing_structure_solution 'SHELXT 2018/2 (Sheldrick, 2018)'
_diffrn_ambient_environment air
_diffrn_ambient_temperature 350(15)
_diffrn_detector 'Hybrid Pixel Array Detector'
_diffrn_detector_area_resol_mean 10.0000
_diffrn_detector_type HyPix
_diffrn_measured_fraction_theta_full 0.998
_diffrn_measured_fraction_theta_max 0.913
_diffrn_measurement_details
;
List of Runs (angles in degrees, time in seconds):

  # Type    Start    End  Width  t~exp~   \w     \q     \k     \f   Frames
#--------------------------------------------------------------------------
  1  \w    -13.00  67.00   0.50    1.50    --    4.92  77.00 150.00  160
  2  \w     -6.00  77.00   0.50    1.50    --    4.92  19.00 150.00  166
  3  \w    -14.00  37.00   0.50    1.50    --    4.92 -99.00 120.00  102
  4  \w    -68.00  -4.00   0.50    1.50    --   -5.39 -57.00   0.00  128
  5  \w    -72.00   7.00   0.50    1.50    --   -5.39 -57.00-150.00  158
;
_diffrn_measurement_device 'four-circle diffractometer'
_diffrn_measurement_device_type 'XtaLAB Synergy R, HyPix'
_diffrn_measurement_method '\w scans'
_diffrn_orient_matrix_type 'CrysAlisPro convention (1999,Acta A55,543-557)'
_diffrn_orient_matrix_UB_11 0.0013938000
_diffrn_orient_matrix_UB_12 0.0508228000
_diffrn_orient_matrix_UB_13 0.0702324000
_diffrn_orient_matrix_UB_21 -0.0015112000
_diffrn_orient_matrix_UB_22 -0.0486465000
_diffrn_orient_matrix_UB_23 0.0731944000
_diffrn_orient_matrix_UB_31 0.0415670000
_diffrn_orient_matrix_UB_32 -0.0034619000
_diffrn_orient_matrix_UB_33 0.0030787000
_diffrn_radiation_monochromator mirror
_diffrn_radiation_probe x-ray
_diffrn_radiation_type 'Mo K\a'
_diffrn_radiation_wavelength 0.71073
_diffrn_reflns_av_R_equivalents 0.0554
_diffrn_reflns_av_unetI/netI 0.0244
_diffrn_reflns_Laue_measured_fraction_full 0.998
_diffrn_reflns_Laue_measured_fraction_max 0.913
_diffrn_reflns_limit_h_max 14
_diffrn_reflns_limit_h_min -12
_diffrn_reflns_limit_k_max 13
_diffrn_reflns_limit_k_min -13
_diffrn_reflns_limit_l_max 9
_diffrn_reflns_limit_l_min -9
_diffrn_reflns_number 9303
_diffrn_reflns_point_group_measured_fraction_full 0.999
_diffrn_reflns_point_group_measured_fraction_max 0.883
_diffrn_reflns_theta_full 25.242
_diffrn_reflns_theta_max 31.015
_diffrn_reflns_theta_min 2.357
_diffrn_source 'micro-focus sealed X-ray tube'
_diffrn_source_type 'Mova (Mo) X-ray Source'
_exptl_absorpt_coefficient_mu 0.775
_exptl_absorpt_correction_T_max 1.00000
_exptl_absorpt_correction_T_min 0.66747
_exptl_absorpt_correction_type multi-scan
_exptl_absorpt_process_details
;
CrysAlisPro 1.171.41.112a (Rigaku Oxford Diffraction, 2021)
Empirical absorption correction using spherical harmonics,
implemented in SCALE3 ABSPACK scaling algorithm.
;
_exptl_crystal_colour 'clear reddish red'
_exptl_crystal_density_diffrn 1.640
_exptl_crystal_description block
_exptl_crystal_F_000 234
_exptl_crystal_size_max 0.3
_exptl_crystal_size_mid 0.2
_exptl_crystal_size_min 0.1
_refine_diff_density_max 1.707
_refine_diff_density_min -0.769
_refine_diff_density_rms 0.243
_refine_ls_abs_structure_details
;
 Refined as an inversion twin.
;
_refine_ls_abs_structure_Flack 0.44(11)
_refine_ls_extinction_method none
_refine_ls_goodness_of_fit_ref 1.332
_refine_ls_hydrogen_treatment undef
_refine_ls_matrix_type full
_refine_ls_number_parameters 87
_refine_ls_number_reflns 1141
_refine_ls_number_restraints 104
_refine_ls_restrained_S_all 1.578
_refine_ls_R_factor_all 0.1227
_refine_ls_R_factor_gt 0.1150
_refine_ls_shift/su_max 0.009
_refine_ls_shift/su_mean 0.001
_refine_ls_structure_factor_coef Fsqd
_refine_ls_weighting_details 'w=1/[\s^2^(Fo^2^)+(0.2000P)^2^] where P=(Fo^2^+2Fc^2^)/3'
_refine_ls_weighting_scheme calc
_refine_ls_wR_factor_gt 0.2907
_refine_ls_wR_factor_ref 0.2977
_reflns_Friedel_coverage 0.675
_reflns_Friedel_fraction_full 1.000
_reflns_Friedel_fraction_max 0.842
_reflns_number_gt 956
_reflns_number_total 1141
_reflns_threshold_expression 'I > 2\s(I)'
_cod_data_source_file d3ce00536d2.cif
_cod_data_source_block 1-350K
_cod_depositor_comments 'Adding full bibliography for 7247177--7247178.cif.'
_cod_database_code 7247178
_shelx_shelxl_version_number 2018/3
_chemical_oxdiff_formula 'C N H O Li Co '
_shelx_space_group_comment
;
The symmetry employed for this shelxl refinement is uniquely defined
by the following loop, which should always be used as a source of
symmetry information in preference to the above space-group names.
They are only intended as comments.
;
_olex2_refinement_description
;
1. Twinned data refinement
 Scales: 0.55682
 0.44318
2. Restrained distances
 C3-C2 = C3-C2_$1 = C3-C2_$2
 1.5 with sigma of 0.002
 N2-C3
 2.523 with sigma of 0.002
 O4-C2 = O4-C2 = O4-C2
 1.43 with sigma of 0.002
 N2-C1
 1.5 with sigma of 0.002
 C1-C2
 1.53 with sigma of 0.002
 O4-C3
 2.43 with sigma of 0.002
 O4-C1
 2.38 with sigma of 0.002
 C1-C3
 2.42 with sigma of 0.002
 O4-N2
 2.47 with sigma of 0.002
 C2-N2
 2.3 with sigma of 0.002
3. Uiso/Uaniso restraints and constraints
C2 \\sim O4 \\sim C1 \\sim N2 \\sim C3: within 2A with sigma of 0.01 and sigma
for terminal atoms of 0.02 within 2A
N2 \\sim C2 \\sim C1 \\sim O4 \\sim C3: within 2A with sigma of 0.01 and sigma
for terminal atoms of 0.02 within 2A
C2 \\sim C1 \\sim O4 \\sim C3 \\sim N2: within 2A with sigma of 0.01 and sigma
for terminal atoms of 0.02 within 2A
Uanis(C1) \\sim Ueq, Uanis(C2) \\sim Ueq, Uanis(O4) \\sim Ueq, Uanis(C3) \\sim
Ueq, Uanis(N2) \\sim Ueq: with sigma of 0.01 and sigma for terminal atoms of
0.02
Uanis(O2) \\sim Ueq, Uanis(O1) \\sim Ueq: with sigma of 0.01 and sigma for
terminal atoms of 0.02
4. Rigid body (RIGU) restrains
 C1, C2, O4, C3, N2
 with sigma for 1-2 distances of 0.001 and sigma for 1-3 distances of 0.002
 C3, C2, C1, O4, N2
 with sigma for 1-2 distances of 0.01 and sigma for 1-3 distances of 0.02
5. Others
 Fixed Sof: O1(0.5) C2(0.3333) C1(0.3333) O4(0.3333) N2(0.3333) O2(0.5)
 C3(0.3333)
;
_olex2_submission_special_instructions 'No special instructions were received'
_oxdiff_exptl_absorpt_empirical_details
;
Empirical correction (ABSPACK) includes:
- Absorption correction using spherical harmonics
- Frame scaling
;
_oxdiff_exptl_absorpt_empirical_full_max 2.895
_oxdiff_exptl_absorpt_empirical_full_min 0.316

loop_
_space_group_symop_operation_xyz
'x, y, z'
'-y, x-y, z'
'-x+y, -x, z'
'y, x, -z'
'x-y, -y, -z'
'-x, -x+y, -z'

loop_
_atom_site_label
_atom_site_type_symbol
_atom_site_fract_x
_atom_site_fract_y
_atom_site_fract_z
_atom_site_U_iso_or_equiv
_atom_site_adp_type
_atom_site_occupancy
_atom_site_site_symmetry_order
_atom_site_calc_flag
_atom_site_refinement_flags_posn
_atom_site_refinement_flags_adp
_atom_site_refinement_flags_occupancy
_atom_site_disorder_assembly
_atom_site_disorder_group
Co1 Co 0.000000 0.000000 0.500000 0.0532(8) Uani 1 6 d S T P . .
O3 O 0.0835(15) 0.1885(7) 0.8253(6) 0.079(2) Uani 1 1 d . . . . .
N1 N 0.103(2) 0.1860(7) 0.6547(7) 0.082(3) Uani 1 1 d . . . . .
O1 O 0.197(2) 0.3112(17) 0.570(2) 0.076(5) Uani 0.5 1 d . U P . .
Li1 Li 0.000000 0.000000 1.000000 0.052(4) Uani 1 6 d S T P . .
C2 C 0.408(3) 0.604(3) 1.255(3) 0.183(10) Uani 0.3333 1 d D U P A -1
C1 C 0.510(3) 0.743(4) 1.123(3) 0.179(10) Uani 0.3333 1 d D U P A -1
O4 O 0.295(4) 0.489(2) 1.131(3) 0.161(10) Uani 0.3333 1 d D U P A -1
N2 N 0.378(6) 0.760(3) 1.044(3) 0.178(12) Uani 0.3333 1 d D U P A -1
O2 O 0.077(3) 0.312(2) 0.588(3) 0.090(6) Uani 0.5 1 d . U P . .
C3 C 0.3326(3) 0.6673(3) 1.386(3) 0.224(13) Uani 0.3333 1 d D U P A -1

loop_
_atom_site_aniso_label
_atom_site_aniso_U_11
_atom_site_aniso_U_22
_atom_site_aniso_U_33
_atom_site_aniso_U_23
_atom_site_aniso_U_13
_atom_site_aniso_U_12
Co1 0.0647(9) 0.0647(9) 0.0301(9) 0.000 0.000 0.0324(4)
O3 0.123(8) 0.062(2) 0.042(2) -0.0063(15) -0.008(5) 0.038(6)
N1 0.110(7) 0.059(3) 0.045(2) 0.004(2) -0.007(6) 0.020(7)
O1 0.090(9) 0.052(5) 0.052(5) 0.014(4) -0.003(5) 0.009(5)
Li1 0.056(6) 0.056(6) 0.043(9) 0.000 0.000 0.028(3)
C2 0.184(13) 0.184(12) 0.180(12) 0.011(8) -0.004(9) 0.091(9)
C1 0.175(13) 0.176(13) 0.184(13) 0.007(9) -0.006(9) 0.086(9)
O4 0.182(17) 0.150(14) 0.159(15) 0.037(11) -0.003(12) 0.091(11)
N2 0.166(16) 0.158(18) 0.200(19) 0.020(14) 0.000(15) 0.073(14)
O2 0.108(10) 0.074(8) 0.079(10) 0.009(7) -0.007(8) 0.040(7)
C3 0.23(2) 0.221(19) 0.210(17) -0.013(15) 0.019(14) 0.104(14)

loop_
_atom_type_symbol
_atom_type_description
_atom_type_scat_dispersion_real
_atom_type_scat_dispersion_imag
_atom_type_scat_source
C C 0.0033 0.0016 'International Tables Vol C Tables 4.2.6.8 and 6.1.1.4'
Co Co 0.3494 0.9721 'International Tables Vol C Tables 4.2.6.8 and 6.1.1.4'
Li Li -0.0003 0.0001 'International Tables Vol C Tables 4.2.6.8 and 6.1.1.4'
N N 0.0061 0.0033 'International Tables Vol C Tables 4.2.6.8 and 6.1.1.4'
O O 0.0106 0.0060 'International Tables Vol C Tables 4.2.6.8 and 6.1.1.4'

loop_
_geom_angle_atom_site_label_1
_geom_angle_atom_site_label_2
_geom_angle_atom_site_label_3
_geom_angle
_geom_angle_site_symmetry_1
_geom_angle_site_symmetry_3
_geom_angle_publ_flag
N1 Co1 N1 174.0(12) . 5_556 ?
N1 Co1 N1 92.7(10) 3 4_556 ?
N1 Co1 N1 84.1(9) . 4_556 ?
N1 Co1 N1 91.8(2) 6_556 4_556 ?
N1 Co1 N1 174.0(12) 6_556 3 ?
N1 Co1 N1 91.8(2) 3 2 ?
N1 Co1 N1 91.8(2) . 3 ?
N1 Co1 N1 92.7(10) . 6_556 ?
N1 Co1 N1 84.1(9) 5_556 3 ?
N1 Co1 N1 92.7(10) 5_556 2 ?
N1 Co1 N1 174.0(12) 4_556 2 ?
N1 Co1 N1 91.8(2) 5_556 6_556 ?
N1 Co1 N1 91.8(2) . 2 ?
N1 Co1 N1 91.8(2) 5_556 4_556 ?
N1 Co1 N1 84.1(9) 6_556 2 ?
N1 O3 Li1 124.7(6) . . ?
O3 N1 Co1 123.8(6) . . ?
O3 N1 O1 119.2(10) . . ?
O3 N1 O2 101.3(14) . . ?
O1 N1 Co1 117.0(9) . . ?
O1 N1 O2 51.1(11) . . ?
O2 N1 Co1 113.7(13) . . ?
O2 O1 N1 73.4(19) . . ?
O3 Li1 O3 87.60(19) 2 . ?
O3 Li1 O3 88.4(6) 2 5_557 ?
O3 Li1 O3 87.60(19) 3 . ?
O3 Li1 O3 96.7(6) 3 5_557 ?
O3 Li1 O3 174.0(8) 2 4_557 ?
O3 Li1 O3 174.0(8) 5_557 . ?
O3 Li1 O3 174.0(8) 6_557 3 ?
O3 Li1 O3 87.60(19) 6_557 5_557 ?
O3 Li1 O3 87.60(19) 6_557 4_557 ?
O3 Li1 O3 87.59(19) 5_557 4_557 ?
O3 Li1 O3 96.7(6) 6_557 2 ?
O3 Li1 O3 88.4(6) 6_557 . ?
O3 Li1 O3 96.7(6) . 4_557 ?
O3 Li1 O3 87.60(19) 3 2 ?
O3 Li1 O3 88.4(6) 3 4_557 ?
O4 C2 C1 104.53(19) . . ?
O4 C2 C3 110.2(2) . . ?
C3 C2 C1 103.27(19) . . ?
N2 C1 C2 96.05(16) . . ?
O1 O2 N1 55.5(14) . . ?

loop_
_geom_bond_atom_site_label_1
_geom_bond_atom_site_label_2
_geom_bond_distance
_geom_bond_site_symmetry_2
_geom_bond_publ_flag
Co1 N1 1.943(6) . ?
Co1 N1 1.943(6) 3 ?
Co1 N1 1.943(6) 6_556 ?
Co1 N1 1.943(6) 2 ?
Co1 N1 1.943(6) 4_556 ?
Co1 N1 1.943(6) 5_556 ?
O3 N1 1.217(8) . ?
O3 Li1 2.042(5) . ?
N1 O1 1.273(16) . ?
N1 O2 1.48(3) . ?
O1 O2 1.20(3) . ?
C2 C1 1.554(2) . ?
C2 O4 1.4349(16) . ?
C2 C3 1.515(3) . ?
C1 N2 1.509(3) . ?

loop_
_geom_torsion_atom_site_label_1
_geom_torsion_atom_site_label_2
_geom_torsion_atom_site_label_3
_geom_torsion_atom_site_label_4
_geom_torsion
_geom_torsion_site_symmetry_1
_geom_torsion_site_symmetry_2
_geom_torsion_site_symmetry_3
_geom_torsion_site_symmetry_4
_geom_torsion_publ_flag
Co1 N1 O1 O2 100(2) . . . . ?
Co1 N1 O2 O1 -106.4(18) . . . . ?
O3 N1 O1 O2 -81(2) . . . . ?
O3 N1 O2 O1 118.6(18) . . . . ?
Li1 O3 N1 Co1 21(3) . . . . ?
Li1 O3 N1 O1 -158.7(15) . . . . ?
Li1 O3 N1 O2 149.8(13) . . . . ?
O4 C2 C1 N2 56.1(3) . . . . ?
C3 C2 C1 N2 -59.3(3) . . . . ?

loop_
_twin_individual_id
_twin_individual_mass_fraction_refined
1 0.55682
2 0.44318
